data_7103213
loop_
_publ_author_name
'Meng, Xia'
'Tang, Guang-Rong'
'Jin, Guo-Xin'

_publ_section_title
;
 Vinyl and ring-opening metathesis polymerization of norbornene with
 novel half-sandwich iridium(III) complexes bearing hydroxyindanimine
 ligands.
;
_journal_issue 27
_journal_name_full 'Chemical communications (Cambridge, England)'
_journal_page_first 3178
_journal_page_last 3180
_journal_paper_doi 10.1039/b803382j
_journal_year 2008
_chemical_formula_sum 'C27 H31 Cl Ir N O'
_chemical_formula_weight 613.18
_chemical_name_systematic
;
?
;
_space_group_IT_number 2
_symmetry_cell_setting triclinic
_symmetry_space_group_name_Hall '-P 1'
_symmetry_space_group_name_H-M 'P -1'
_atom_sites_solution_hydrogens geom
_atom_sites_solution_primary direct
_atom_sites_solution_secondary difmap
_audit_creation_method SHELXL-97
_cell_angle_alpha 84.110(12)
_cell_angle_beta 85.694(9)
_cell_angle_gamma 63.243(7)
_cell_formula_units_Z 2
_cell_length_a 8.659(5)
_cell_length_b 9.353(8)
_cell_length_c 16.720(10)
_cell_measurement_reflns_used 907
_cell_measurement_temperature 293(2)
_cell_measurement_theta_max 23.364
_cell_measurement_theta_min 2.446
_cell_volume 1202.2(14)
_computing_cell_refinement 'Bruker SMART'
_computing_data_collection 'Bruker SMART'
_computing_data_reduction 'Bruker SHELXTL'
_computing_molecular_graphics 'Bruker SHELXTL'
_computing_publication_material 'Bruker SHELXTL'
_computing_structure_refinement 'SHELXL-97 (Sheldrick, 1997)'
_computing_structure_solution 'SHELXS-97 (Sheldrick, 1990)'
_diffrn_ambient_temperature 293(2)
_diffrn_measured_fraction_theta_full 0.979
_diffrn_measured_fraction_theta_max 0.979
_diffrn_measurement_device_type 'CCD area detector'
_diffrn_measurement_method 'phi and omega scans'
_diffrn_radiation_monochromator graphite
_diffrn_radiation_source 'fine-focus sealed tube'
_diffrn_radiation_type MoK\a
_diffrn_radiation_wavelength 0.71073
_diffrn_reflns_av_R_equivalents 0.0347
_diffrn_reflns_av_sigmaI/netI 0.0706
_diffrn_reflns_limit_h_max 9
_diffrn_reflns_limit_h_min -10
_diffrn_reflns_limit_k_max 11
_diffrn_reflns_limit_k_min -11
_diffrn_reflns_limit_l_max 11
_diffrn_reflns_limit_l_min -19
_diffrn_reflns_number 5039
_diffrn_reflns_theta_full 25.01
_diffrn_reflns_theta_max 25.01
_diffrn_reflns_theta_min 2.45
_diffrn_standards_decay_% 9.66
_exptl_absorpt_coefficient_mu 5.683
_exptl_absorpt_correction_T_max 0.6592
_exptl_absorpt_correction_T_min 0.5488
_exptl_absorpt_correction_type multi-scan
_exptl_absorpt_process_details sadabs
_exptl_crystal_colour yellow
_exptl_crystal_density_diffrn 1.694
_exptl_crystal_density_method 'not measured'
_exptl_crystal_description prism
_exptl_crystal_F_000 604
_exptl_crystal_size_max 0.12
_exptl_crystal_size_mid 0.10
_exptl_crystal_size_min 0.08
_refine_diff_density_max 2.451
_refine_diff_density_min -1.406
_refine_diff_density_rms 0.182
_refine_ls_extinction_method none
_refine_ls_goodness_of_fit_ref 1.011
_refine_ls_hydrogen_treatment constr
_refine_ls_matrix_type full
_refine_ls_number_parameters 287
_refine_ls_number_reflns 4150
_refine_ls_number_restraints 0
_refine_ls_restrained_S_all 1.011
_refine_ls_R_factor_all 0.0585
_refine_ls_R_factor_gt 0.0490
_refine_ls_shift/su_max 0.006
_refine_ls_shift/su_mean 0.000
_refine_ls_structure_factor_coef Fsqd
_refine_ls_weighting_details 'calc w=1/[\s^2^(Fo^2^)+(0.0720P)^2^+0.0000P] where P=(Fo^2^+2Fc^2^)/3'
_refine_ls_weighting_scheme calc
_refine_ls_wR_factor_gt 0.1177
_refine_ls_wR_factor_ref 0.1228
_reflns_number_gt 3532
_reflns_number_total 4150
_reflns_threshold_expression >2sigma(I)
_cod_data_source_file b803382j.txt
_cod_data_source_block f71020c
_cod_depositor_comments
;
The following automatic conversions were performed:
'_symmetry_cell_setting' value 'Triclinic' changed to 'triclinic'
according to '/home/saulius/struct/CIF-dictionaries/cif_core.dic'
dictionary named 'cif_core.dic' version 2.4.1 from 2010-06-29.

Automatic conversion script
Id: cif_fix_enum 1527 2010-12-29 10:47:43Z saulius 
;
_cod_original_sg_symbol_H-M P-1
_cod_database_code 7103213

loop_
_symmetry_equiv_pos_as_xyz
'x, y, z'
'-x, -y, -z'

loop_
_atom_site_label
_atom_site_type_symbol
_atom_site_fract_x
_atom_site_fract_y
_atom_site_fract_z
_atom_site_U_iso_or_equiv
_atom_site_adp_type
_atom_site_occupancy
_atom_site_symmetry_multiplicity
_atom_site_calc_flag
_atom_site_refinement_flags
_atom_site_disorder_assembly
_atom_site_disorder_group
Ir1 Ir 0.79852(4) 1.07968(4) 0.298172(18) 0.04278(15) Uani 1 1 d . . .
Cl1 Cl 1.0690(3) 1.0497(3) 0.34605(15) 0.0560(6) Uani 1 1 d . . .
O1 O 0.8420(8) 1.2196(7) 0.2025(4) 0.0553(16) Uani 1 1 d . . .
N1 N 0.9616(9) 0.8716(8) 0.2414(4) 0.0427(16) Uani 1 1 d . . .
C1 C 0.9565(13) 1.1694(12) 0.1460(5) 0.054(2) Uani 1 1 d . . .
C2 C 0.9875(15) 1.2794(13) 0.0890(6) 0.064(3) Uani 1 1 d . . .
H2 H 0.9261 1.3890 0.0947 0.076 Uiso 1 1 calc R . .
C3 C 1.1055(14) 1.2270(14) 0.0264(6) 0.067(3) Uani 1 1 d . . .
H3 H 1.1206 1.3036 -0.0089 0.081 Uiso 1 1 calc R . .
C4 C 1.2047(13) 1.0650(14) 0.0124(5) 0.058(3) Uani 1 1 d . . .
C5 C 1.1807(12) 0.9578(12) 0.0669(5) 0.053(2) Uani 1 1 d . . .
C6 C 1.0585(11) 1.0072(10) 0.1316(5) 0.047(2) Uani 1 1 d . . .
C7 C 1.0554(11) 0.8692(10) 0.1766(5) 0.0450(19) Uani 1 1 d . . .
C8 C 1.1800(13) 0.7188(12) 0.1377(6) 0.063(3) Uani 1 1 d . . .
H8A H 1.1180 0.6669 0.1170 0.076 Uiso 1 1 calc R . .
H8B H 1.2621 0.6439 0.1763 0.076 Uiso 1 1 calc R . .
C9 C 1.2751(13) 0.7738(13) 0.0678(6) 0.063(3) Uani 1 1 d . . .
H9 H 1.2558 0.7411 0.0171 0.075 Uiso 1 1 calc R . .
C10 C 1.3183(15) 1.0180(16) -0.0613(6) 0.078(3) Uani 1 1 d . . .
H10A H 1.4359 0.9862 -0.0481 0.118 Uiso 1 1 calc R . .
H10B H 1.2819 1.1075 -0.1010 0.118 Uiso 1 1 calc R . .
H10C H 1.3104 0.9298 -0.0823 0.118 Uiso 1 1 calc R . .
C11 C 1.4667(17) 0.6998(18) 0.0809(11) 0.115(5) Uani 1 1 d . . .
H11A H 1.5194 0.7487 0.0420 0.172 Uiso 1 1 calc R . .
H11B H 1.5168 0.5866 0.0748 0.172 Uiso 1 1 calc R . .
H11C H 1.4860 0.7170 0.1341 0.172 Uiso 1 1 calc R . .
C12 C 0.9883(10) 0.7191(10) 0.2820(5) 0.0439(19) Uani 1 1 d . . .
C13 C 1.0697(12) 0.6733(11) 0.3550(5) 0.053(2) Uani 1 1 d . . .
H13 H 1.1051 0.7407 0.3770 0.064 Uiso 1 1 calc R . .
C14 C 1.0978(15) 0.5291(12) 0.3946(6) 0.067(3) Uani 1 1 d . . .
H14 H 1.1548 0.4984 0.4430 0.080 Uiso 1 1 calc R . .
C15 C 1.0446(15) 0.4301(12) 0.3653(7) 0.070(3) Uani 1 1 d . . .
H15 H 1.0624 0.3335 0.3938 0.084 Uiso 1 1 calc R . .
C16 C 0.9634(13) 0.4737(12) 0.2924(7) 0.061(3) Uani 1 1 d . . .
H16 H 0.9294 0.4049 0.2709 0.073 Uiso 1 1 calc R . .
C17 C 0.9333(12) 0.6191(11) 0.2520(6) 0.057(2) Uani 1 1 d . . .
H17 H 0.8752 0.6499 0.2039 0.068 Uiso 1 1 calc R . .
C18 C 0.6643(12) 1.0303(12) 0.4015(6) 0.060(3) Uani 1 1 d . . .
C19 C 0.6534(13) 1.1868(13) 0.4056(6) 0.062(3) Uani 1 1 d . . .
C20 C 0.5700(12) 1.2809(11) 0.3349(6) 0.058(2) Uani 1 1 d . . .
C21 C 0.5251(11) 1.1839(13) 0.2911(6) 0.061(3) Uani 1 1 d . . .
C22 C 0.5790(11) 1.0334(13) 0.3314(6) 0.058(3) Uani 1 1 d . . .
C23 C 0.7367(15) 0.8958(14) 0.4681(7) 0.080(3) Uani 1 1 d . . .
H23A H 0.6549 0.9180 0.5127 0.120 Uiso 1 1 calc R . .
H23B H 0.8433 0.8889 0.4854 0.120 Uiso 1 1 calc R . .
H23C H 0.7578 0.7958 0.4481 0.120 Uiso 1 1 calc R . .
C24 C 0.7180(17) 1.2410(17) 0.4713(7) 0.095(4) Uani 1 1 d . . .
H24A H 0.7499 1.3234 0.4495 0.142 Uiso 1 1 calc R . .
H24B H 0.8171 1.1516 0.4944 0.142 Uiso 1 1 calc R . .
H24C H 0.6285 1.2827 0.5120 0.142 Uiso 1 1 calc R . .
C25 C 0.5368(17) 1.4514(14) 0.3130(9) 0.095(4) Uani 1 1 d . . .
H25A H 0.5888 1.4591 0.2611 0.143 Uiso 1 1 calc R . .
H25B H 0.5860 1.4854 0.3524 0.143 Uiso 1 1 calc R . .
H25C H 0.4143 1.5189 0.3117 0.143 Uiso 1 1 calc R . .
C26 C 0.4189(15) 1.249(2) 0.2153(7) 0.109(5) Uani 1 1 d . . .
H26A H 0.4049 1.1645 0.1941 0.164 Uiso 1 1 calc R . .
H26B H 0.4777 1.2909 0.1759 0.164 Uiso 1 1 calc R . .
H26C H 0.3073 1.3336 0.2285 0.164 Uiso 1 1 calc R . .
C27 C 0.5418(16) 0.9015(17) 0.3084(10) 0.105(5) Uani 1 1 d . . .
H27A H 0.4223 0.9278 0.3205 0.157 Uiso 1 1 calc R . .
H27B H 0.6137 0.8027 0.3381 0.157 Uiso 1 1 calc R . .
H27C H 0.5655 0.8894 0.2518 0.157 Uiso 1 1 calc R . .

loop_
_atom_site_aniso_label
_atom_site_aniso_U_11
_atom_site_aniso_U_22
_atom_site_aniso_U_33
_atom_site_aniso_U_23
_atom_site_aniso_U_13
_atom_site_aniso_U_12
Ir1 0.0394(2) 0.0477(2) 0.0317(2) 0.00319(13) -0.00104(13) -0.01216(15)
Cl1 0.0503(12) 0.0597(13) 0.0581(15) -0.0003(11) -0.0098(10) -0.0243(11)
O1 0.055(4) 0.049(3) 0.048(4) 0.008(3) 0.008(3) -0.015(3)
N1 0.041(4) 0.042(4) 0.036(4) 0.004(3) -0.002(3) -0.012(3)
C1 0.059(6) 0.065(6) 0.036(5) 0.012(4) -0.014(4) -0.029(5)
C2 0.082(7) 0.062(6) 0.051(6) 0.013(5) -0.007(5) -0.038(6)
C3 0.075(7) 0.088(8) 0.047(6) 0.020(5) -0.009(5) -0.046(6)
C4 0.064(6) 0.098(8) 0.025(5) 0.011(4) -0.008(4) -0.049(6)
C5 0.047(5) 0.076(6) 0.036(5) 0.001(4) -0.002(4) -0.029(5)
C6 0.050(5) 0.058(5) 0.032(5) 0.005(4) -0.006(4) -0.025(4)
C7 0.040(4) 0.054(5) 0.035(5) 0.003(4) -0.004(4) -0.017(4)
C8 0.065(6) 0.065(6) 0.051(6) -0.006(5) 0.013(5) -0.022(5)
C9 0.059(6) 0.078(7) 0.051(6) -0.015(5) 0.018(5) -0.032(5)
C10 0.075(7) 0.128(10) 0.038(6) 0.008(6) 0.001(5) -0.055(8)
C11 0.074(9) 0.106(11) 0.153(16) 0.004(10) 0.010(9) -0.035(8)
C12 0.040(4) 0.041(4) 0.043(5) 0.002(4) 0.004(4) -0.013(4)
C13 0.063(6) 0.053(5) 0.041(5) -0.004(4) -0.002(4) -0.024(5)
C14 0.083(8) 0.057(6) 0.047(6) 0.016(4) -0.014(5) -0.022(6)
C15 0.089(8) 0.049(6) 0.063(7) 0.010(5) 0.002(6) -0.028(6)
C16 0.063(6) 0.057(6) 0.065(7) -0.008(5) 0.015(5) -0.031(5)
C17 0.057(6) 0.061(6) 0.050(6) -0.004(4) 0.001(4) -0.024(5)
C18 0.045(5) 0.067(6) 0.047(6) 0.010(5) 0.016(4) -0.012(5)
C19 0.057(6) 0.075(7) 0.038(5) -0.004(5) 0.013(4) -0.018(5)
C20 0.041(5) 0.053(5) 0.055(6) -0.005(4) 0.005(4) 0.000(4)
C21 0.028(4) 0.081(7) 0.044(6) 0.002(5) 0.000(4) 0.002(4)
C22 0.028(4) 0.081(7) 0.062(7) -0.016(5) 0.010(4) -0.021(5)
C23 0.070(7) 0.082(8) 0.059(7) 0.023(6) 0.007(6) -0.016(6)
C24 0.084(9) 0.127(11) 0.057(7) -0.038(7) -0.004(6) -0.026(8)
C25 0.073(8) 0.068(8) 0.109(11) -0.005(7) 0.013(8) -0.002(6)
C26 0.048(6) 0.175(15) 0.056(8) -0.001(8) -0.017(6) -0.006(8)
C27 0.061(7) 0.114(11) 0.155(15) -0.056(10) 0.035(8) -0.049(8)

loop_
_atom_type_symbol
_atom_type_description
_atom_type_scat_dispersion_real
_atom_type_scat_dispersion_imag
_atom_type_scat_source
C C 0.0033 0.0016 'International Tables Vol C Tables 4.2.6.8 and 6.1.1.4'
H H 0.0000 0.0000 'International Tables Vol C Tables 4.2.6.8 and 6.1.1.4'
N N 0.0061 0.0033 'International Tables Vol C Tables 4.2.6.8 and 6.1.1.4'
Ir Ir -1.4442 7.9887 'International Tables Vol C Tables 4.2.6.8 and 6.1.1.4'
O O 0.0106 0.0060 'International Tables Vol C Tables 4.2.6.8 and 6.1.1.4'
Cl Cl 0.1484 0.1585 'International Tables Vol C Tables 4.2.6.8 and 6.1.1.4'

loop_
_geom_angle_atom_site_label_1
_geom_angle_atom_site_label_2
_geom_angle_atom_site_label_3
_geom_angle
_geom_angle_site_symmetry_1
_geom_angle_site_symmetry_3
_geom_angle_publ_flag
O1 Ir1 N1 90.0(3) . . ?
O1 Ir1 C21 97.1(3) . . ?
N1 Ir1 C21 121.9(4) . . ?
O1 Ir1 C20 91.1(3) . . ?
N1 Ir1 C20 160.7(3) . . ?
C21 Ir1 C20 38.9(4) . . ?
O1 Ir1 C18 156.2(3) . . ?
N1 Ir1 C18 112.2(3) . . ?
C21 Ir1 C18 64.4(4) . . ?
C20 Ir1 C18 65.2(4) . . ?
O1 Ir1 C22 131.5(4) . . ?
N1 Ir1 C22 100.9(3) . . ?
C21 Ir1 C22 37.7(4) . . ?
C20 Ir1 C22 64.5(4) . . ?
C18 Ir1 C22 38.7(4) . . ?
O1 Ir1 C19 121.0(3) . . ?
N1 Ir1 C19 148.3(4) . . ?
C21 Ir1 C19 64.6(4) . . ?
C20 Ir1 C19 38.8(4) . . ?
C18 Ir1 C19 38.8(4) . . ?
C22 Ir1 C19 64.5(4) . . ?
O1 Ir1 Cl1 84.8(2) . . ?
N1 Ir1 Cl1 82.6(2) . . ?
C21 Ir1 Cl1 155.3(3) . . ?
C20 Ir1 Cl1 116.6(3) . . ?
C18 Ir1 Cl1 105.7(3) . . ?
C22 Ir1 Cl1 143.2(3) . . ?
C19 Ir1 Cl1 93.3(3) . . ?
C1 O1 Ir1 126.5(6) . . ?
C7 N1 C12 117.3(7) . . ?
C7 N1 Ir1 124.4(6) . . ?
C12 N1 Ir1 117.8(5) . . ?
O1 C1 C6 125.0(8) . . ?
O1 C1 C2 121.1(9) . . ?
C6 C1 C2 113.8(9) . . ?
C3 C2 C1 121.6(10) . . ?
C2 C3 C4 123.9(9) . . ?
C5 C4 C3 115.7(9) . . ?
C5 C4 C10 123.4(11) . . ?
C3 C4 C10 120.7(9) . . ?
C4 C5 C6 122.1(9) . . ?
C4 C5 C9 126.9(9) . . ?
C6 C5 C9 111.0(8) . . ?
C1 C6 C5 122.9(8) . . ?
C1 C6 C7 127.3(8) . . ?
C5 C6 C7 109.8(8) . . ?
N1 C7 C6 125.7(8) . . ?
N1 C7 C8 124.7(8) . . ?
C6 C7 C8 109.6(8) . . ?
C7 C8 C9 106.2(8) . . ?
C11 C9 C5 115.2(9) . . ?
C11 C9 C8 111.2(11) . . ?
C5 C9 C8 103.1(7) . . ?
C17 C12 C13 118.9(8) . . ?
C17 C12 N1 122.6(8) . . ?
C13 C12 N1 118.5(7) . . ?
C14 C13 C12 119.9(9) . . ?
C15 C14 C13 121.6(10) . . ?
C14 C15 C16 119.4(9) . . ?
C17 C16 C15 119.8(9) . . ?
C12 C17 C16 120.5(10) . . ?
C22 C18 C19 107.9(9) . . ?
C22 C18 C23 128.2(10) . . ?
C19 C18 C23 123.5(10) . . ?
C22 C18 Ir1 71.3(5) . . ?
C19 C18 Ir1 71.8(5) . . ?
C23 C18 Ir1 128.2(7) . . ?
C20 C19 C18 107.0(9) . . ?
C20 C19 C24 126.5(11) . . ?
C18 C19 C24 126.5(11) . . ?
C20 C19 Ir1 69.1(5) . . ?
C18 C19 Ir1 69.4(5) . . ?
C24 C19 Ir1 126.3(8) . . ?
C21 C20 C19 107.5(9) . . ?
C21 C20 C25 127.4(10) . . ?
C19 C20 C25 125.2(11) . . ?
C21 C20 Ir1 70.3(5) . . ?
C19 C20 Ir1 72.1(5) . . ?
C25 C20 Ir1 123.3(7) . . ?
C22 C21 C20 109.5(9) . . ?
C22 C21 C26 127.9(12) . . ?
C20 C21 C26 122.4(11) . . ?
C22 C21 Ir1 72.4(5) . . ?
C20 C21 Ir1 70.8(5) . . ?
C26 C21 Ir1 127.4(7) . . ?
C21 C22 C18 108.0(9) . . ?
C21 C22 C27 125.8(11) . . ?
C18 C22 C27 126.0(12) . . ?
C21 C22 Ir1 69.9(5) . . ?
C18 C22 Ir1 70.0(5) . . ?
C27 C22 Ir1 129.1(7) . . ?

loop_
_geom_bond_atom_site_label_1
_geom_bond_atom_site_label_2
_geom_bond_distance
_geom_bond_site_symmetry_2
_geom_bond_publ_flag
Ir1 O1 2.083(6) . ?
Ir1 N1 2.094(7) . ?
Ir1 C21 2.124(9) . ?
Ir1 C20 2.130(8) . ?
Ir1 C18 2.137(9) . ?
Ir1 C22 2.155(9) . ?
Ir1 C19 2.169(9) . ?
Ir1 Cl1 2.418(3) . ?
O1 C1 1.275(11) . ?
N1 C7 1.300(11) . ?
N1 C12 1.442(10) . ?
C1 C6 1.406(13) . ?
C1 C2 1.430(13) . ?
C2 C3 1.369(15) . ?
C3 C4 1.400(15) . ?
C4 C5 1.360(13) . ?
C4 C10 1.489(14) . ?
C5 C6 1.412(12) . ?
C5 C9 1.536(14) . ?
C6 C7 1.436(12) . ?
C7 C8 1.510(12) . ?
C8 C9 1.555(13) . ?
C9 C11 1.506(17) . ?
C12 C17 1.374(13) . ?
C12 C13 1.385(13) . ?
C13 C14 1.365(13) . ?
C14 C15 1.349(15) . ?
C15 C16 1.383(16) . ?
C16 C17 1.376(13) . ?
C18 C22 1.423(14) . ?
C18 C19 1.432(15) . ?
C18 C23 1.523(14) . ?
C19 C20 1.427(14) . ?
C19 C24 1.496(15) . ?
C20 C21 1.417(14) . ?
C20 C25 1.497(16) . ?
C21 C22 1.383(14) . ?
C21 C26 1.527(14) . ?
C22 C27 1.500(15) . ?
